data_1575581
loop_
_publ_author_name
'Zhao, Yu'
'Zhang, Rui-Rui'
'Wang, Nan'
'Tian, Xiao-Li'
'Zhang, Li-Na'
'Xia, Wen-Li'
'Wang, Zhouyu'
'Yu, Xiao-Qi'
'Li, Kun'

_publ_section_title
;
 \p-Bridge Engineering Strategy: Tailoring S-Xanthene Dyes with Strong
 Absorption for High-Efficiency Photothermal Therapy
;
_journal_name_full 'Materials Horizons'
_journal_paper_doi 10.1039/D5MH01254F
_journal_year 2025
_chemical_formula_moiety 'C55 H39 O2 S3, 1.5(Cl), 3[CH2Cl2]'
_chemical_formula_sum 'C106 H78 Cl3 N4 O4 S6'
_chemical_formula_weight 1770.43
_space_group_crystal_system monoclinic
_space_group_IT_number 4
_space_group_name_Hall 'P 2yb'
_space_group_name_H-M_alt 'P 1 21 1'
_atom_sites_solution_hydrogens geom
_atom_sites_solution_primary dual
_audit_creation_date 2024-11-08
_audit_creation_method
;
Olex2 1.5-beta
(compiled 2024.02.16 svn.r378c4104 for OlexSys, GUI svn.r6928)
;
_audit_update_record
;
2025-02-20 deposited with the CCDC.	2025-08-20 downloaded from the CCDC.
;
_cell_angle_alpha 90
_cell_angle_beta 95.547(2)
_cell_angle_gamma 90
_cell_formula_units_Z 1
_cell_length_a 7.3793(2)
_cell_length_b 25.8344(5)
_cell_length_c 13.6816(3)
_cell_measurement_reflns_used 27531
_cell_measurement_temperature 100.00(10)
_cell_measurement_theta_max 75.2740
_cell_measurement_theta_min 3.3870
_cell_volume 2596.04(10)
_computing_cell_refinement 'CrysAlisPro 1.171.43.127a (Rigaku OD, 2024)'
_computing_data_collection 'CrysAlisPro system (CCD 43.127a 64-bit (release 16-06-2024))'
_computing_data_reduction 'CrysAlisPro 1.171.43.127a (Rigaku OD, 2024)'
_computing_molecular_graphics 'Olex2 1.5-beta (Dolomanov et al., 2009)'
_computing_publication_material 'Olex2 1.5-beta (Dolomanov et al., 2009)'
_computing_structure_refinement 'SHELXL 2018/3 (Sheldrick, 2015)'
_computing_structure_solution 'SHELXT 2018/2 (Sheldrick, 2018)'
_diffrn_ambient_environment N~2~
_diffrn_ambient_temperature 100.00(10)
_diffrn_detector 'Hybrid Pixel Array Detector'
_diffrn_detector_area_resol_mean 10.0000
_diffrn_detector_type HyPix
_diffrn_measured_fraction_theta_full 0.996
_diffrn_measured_fraction_theta_max 0.996
_diffrn_measurement_details
;
List of Runs (angles in degrees, time in seconds):

  # Type    Start    End  Width  t~exp~   \w     \q     \k     \f   Frames
#--------------------------------------------------------------------------
  1  \w     41.00  92.00   0.50    0.20    --  108.10 -77.00-180.00  102
  2  \w     38.00  99.00   0.50    0.20    --  108.10 -77.00-150.00  122
  3  \w     36.00  62.00   0.50    0.20    --  108.10 -61.00 -30.00   52
  4  \w     38.00  63.00   0.50    0.20    --  108.10 -61.00   0.00   50
  5  \w     34.00  61.00   0.50    0.20    --  108.10 -61.00  60.00   54
  6  \w     34.00  59.00   0.50    0.20    --  108.10 -61.00-180.00   50
  7  \w      6.00  45.00   0.50    0.05    --   42.46-108.00-170.00   78
  8  \w     53.00 108.00   0.50    0.20    --  108.10-108.00-170.00  110
  9  \w    -36.00  23.00   0.50    0.05    --   42.46 -19.00   0.00  118
 10  \w    -35.00  10.00   0.50    0.05    --   42.46 -19.00  90.00   90
 11  \w    -22.00  22.00   0.50    0.05    --   42.46 -19.00 120.00   88
 12  \w     85.00 143.00   0.50    0.20    --  108.10 108.00 -73.00  116
 13  \w    -46.00  28.00   0.50    0.05    --  -42.46  38.00-120.00  148
 14  \w   -105.00 -49.00   0.50    0.20    --  -97.00 108.00 -73.00  112
 15  \w    -63.00 -13.00   0.50    0.05    --  -42.46 108.00 -73.00  100
 16  \w   -149.00-102.00   0.50    0.20    --  -97.00-108.00-170.00   94
 17  \w   -109.00 -82.00   0.50    0.20    --  -97.00-125.00 150.00   54
 18  \w   -156.00-114.00   0.50    0.20    --  -97.00-125.00 150.00   84
 19  \w    -73.00 -38.00   0.50    0.20    --  -97.00  61.00  90.00   70
 20  \w    -54.00 -27.00   0.50    0.20    --  -97.00  61.00 150.00   54
 21  \w    -53.00 -21.00   0.50    0.20    --  -97.00  45.00  60.00   64
 22  \w    -54.00 -21.00   0.50    0.20    --  -97.00  45.00  90.00   66
 23  \w    -52.00 -21.00   0.50    0.20    --  -97.00  45.00  30.00   62
 24  \w    -54.00 -27.00   0.50    0.20    --  -97.00  45.00-150.00   54
 25  \w    -54.00 -21.00   0.50    0.20    --  -97.00  45.00 -90.00   66
 26  \w    -66.00 -24.00   0.50    0.20    --  -97.00  61.00 -60.00   84
 27  \w    -54.00 -21.00   0.50    0.20    --  -97.00  45.00 120.00   66
 28  \w    -53.00 -23.00   0.50    0.20    --  -97.00  45.00 150.00   60
 29  \w    -12.00  14.00   0.50    0.05    --   42.76 -19.00 -90.00   52
 30  \w    -29.00  39.00   0.50    0.05    --   42.76 -38.00  60.00  136
 31  \w     15.00  40.00   0.50    0.05    --   42.76 -38.00-180.00   50
 32  \w     43.00  76.00   0.50    0.05    --   42.76 -99.00  60.00   66
 33  \w    -34.00   2.00   0.50    0.05    --   42.76 -38.00-180.00   72
 34  \w      4.00  36.00   0.50    0.05    --   42.76 -99.00  60.00   64
 35  \w   -173.00-148.00   0.50    0.20    --  -97.00 -30.00 150.00   50
 36  \w   -163.00-122.00   0.50    0.20    --  -97.00 -63.00  84.08   82
 37  \w    -48.00 -23.00   0.50    0.20    --  -97.00  45.00-180.00   50
 38  \w   -171.00-107.00   0.50    0.20    --  -97.00 -55.00 105.60  128
 39  \w   -112.00 -81.00   0.50    0.20    --  -97.00 -30.00 150.00   62
 40  \w    -65.00 -34.00   0.50    0.20    --  -97.00 148.00 -74.67   62
 41  \w    -50.00 -25.00   0.50    0.20    --  -97.00 125.00 -60.00   50
 42  \w   -102.00 -74.00   0.50    0.20    --  -97.00 125.00 -60.00   56
 43  \w    -99.00 -74.00   0.50    0.20    --  -97.00 -63.00  84.08   50
 44  \w   -128.00 -72.00   0.50    0.20    --  -97.00 148.00 -74.67  112
 45  \w   -167.00-123.00   0.50    0.20    --  -97.00 -48.00  52.42   88
 46  \w     71.00 105.00   0.50    0.20    --  107.55 -95.00 -30.00   68
 47  \w     63.00  91.00   0.50    0.20    --  107.55 -95.00  60.00   56
 48  \w     82.00 111.00   0.50    0.20    --  107.55-125.00 120.00   58
 49  \w    137.00 172.00   0.50    0.20    --  107.55  45.00 -30.00   70
 50  \w     90.00 116.00   0.50    0.20    --  107.55  45.00 -30.00   52
 51  \w     86.00 111.00   0.50    0.20    --  107.55-125.00 -60.00   50
 52  \w     35.00  66.00   0.50    0.20    --  107.55 -61.00 -90.00   62
 53  \w     54.00  80.00   0.50    0.20    --  107.55-125.00 -60.00   52
 54  \w     52.00 110.00   0.50    0.20    --  107.55-125.00-180.00  116
 55  \w     46.00  90.00   0.50    0.20    --  107.55 -77.00   0.00   88
 56  \w     61.00 111.00   0.50    0.20    --  107.55-125.00 150.00  100
 57  \w   -117.00 -19.00   0.50    0.05    --  -42.76 -65.00 -93.46  196
 58  \w   -117.00 -20.00   0.50    0.05    --  -42.76 -57.00-180.00  194
 59  \w   -117.00 -19.00   0.50    0.05    --  -42.76 -64.00 -58.70  196
 60  \w   -117.00 -20.00   0.50    0.05    --  -42.76 -57.00  60.00  194
 61  \w   -117.00 -14.00   0.50    0.05    --  -42.76 -77.00  30.00  206
 62  \w   -117.00 -16.00   0.50    0.05    --  -42.76 -72.00 143.92  202
 63  \w     14.00 117.00   0.50    0.05    --   42.76  77.00-180.00  206
 64  \w     14.00 117.00   0.50    0.05    --   42.76  77.00 -30.00  206
 65  \w     21.00 120.00   0.50    0.05    --   42.76  38.00 -60.00  198
 66  \w     17.00  95.00   0.50    0.05    --   42.76-125.00  90.00  156
 67  \w     14.00 117.00   0.50    0.05    --   42.76  77.00  90.00  206
 68  \w   -174.00-107.00   0.50    0.20    --  -97.00 -30.00-120.00  134
;
_diffrn_measurement_device 'four-circle diffractometer'
_diffrn_measurement_device_type 'ROD, Synergy Custom system, HyPix'
_diffrn_measurement_method '\w scans'
_diffrn_orient_matrix_type 'CrysAlisPro convention (1999,Acta A55,543-557)'
_diffrn_orient_matrix_UB_11 0.1125914000
_diffrn_orient_matrix_UB_12 0.0308538000
_diffrn_orient_matrix_UB_13 -0.0691667000
_diffrn_orient_matrix_UB_21 -0.1094113000
_diffrn_orient_matrix_UB_22 0.0491922000
_diffrn_orient_matrix_UB_23 0.0190920000
_diffrn_orient_matrix_UB_31 0.1390392000
_diffrn_orient_matrix_UB_32 0.0137163000
_diffrn_orient_matrix_UB_33 0.0873993000
_diffrn_radiation_monochromator mirror
_diffrn_radiation_probe x-ray
_diffrn_radiation_type 'Cu K\a'
_diffrn_radiation_wavelength 1.54184
_diffrn_reflns_av_R_equivalents 0.0878
_diffrn_reflns_av_unetI/netI 0.0473
_diffrn_reflns_Laue_measured_fraction_full 0.996
_diffrn_reflns_Laue_measured_fraction_max 0.996
_diffrn_reflns_limit_h_max 8
_diffrn_reflns_limit_h_min -8
_diffrn_reflns_limit_k_max 30
_diffrn_reflns_limit_k_min -30
_diffrn_reflns_limit_l_max 16
_diffrn_reflns_limit_l_min -15
_diffrn_reflns_number 40183
_diffrn_reflns_point_group_measured_fraction_full 0.988
_diffrn_reflns_point_group_measured_fraction_max 0.988
_diffrn_reflns_theta_full 67.057
_diffrn_reflns_theta_max 67.057
_diffrn_reflns_theta_min 3.669
_diffrn_source 'Rotating-anode X-ray tube'
_diffrn_source_type 'Rigaku (Cu) X-ray Source'
_diffrn_standards_number 0
_exptl_absorpt_coefficient_mu 2.312
_exptl_absorpt_correction_T_max 1.00000
_exptl_absorpt_correction_T_min 0.40676
_exptl_absorpt_correction_type multi-scan
_exptl_absorpt_process_details
;
CrysAlisPro 1.171.43.127a (Rigaku Oxford Diffraction, 2024)
Empirical absorption correction using spherical harmonics,
implemented in SCALE3 ABSPACK scaling algorithm.
;
_exptl_crystal_colour 'clear light green'
_exptl_crystal_colour_lustre clear
_exptl_crystal_colour_modifier light
_exptl_crystal_colour_primary green
_exptl_crystal_density_diffrn 1.132
_exptl_crystal_description block
_exptl_crystal_F_000 921
_exptl_crystal_size_max 0.1
_exptl_crystal_size_mid 0.1
_exptl_crystal_size_min 0.1
_refine_diff_density_max 0.928
_refine_diff_density_min -0.512
_refine_diff_density_rms 0.109
_refine_ls_abs_structure_details
;
 Refined as an inversion twin.
;
_refine_ls_abs_structure_Flack 0.26(3)
_refine_ls_extinction_method none
_refine_ls_goodness_of_fit_ref 1.297
_refine_ls_hydrogen_treatment constr
_refine_ls_matrix_type full
_refine_ls_number_parameters 477
_refine_ls_number_reflns 9160
_refine_ls_number_restraints 349
_refine_ls_restrained_S_all 1.296
_refine_ls_R_factor_all 0.1016
_refine_ls_R_factor_gt 0.0991
_refine_ls_shift/su_max 0.000
_refine_ls_shift/su_mean 0.000
_refine_ls_structure_factor_coef Fsqd
_refine_ls_weighting_details 'w=1/[\s^2^(Fo^2^)+(0.2000P)^2^] where P=(Fo^2^+2Fc^2^)/3'
_refine_ls_weighting_scheme calc
_refine_ls_wR_factor_gt 0.2749
_refine_ls_wR_factor_ref 0.2794
_reflns_Friedel_coverage 0.937
_reflns_Friedel_fraction_full 0.980
_reflns_Friedel_fraction_max 0.980
_reflns_number_gt 8706
_reflns_number_total 9160
_reflns_threshold_expression 'I > 2\s(I)'
_cod_data_source_file d5mh01254f4.cif
_cod_data_source_block sx-thio-dpa
_cod_database_code 1575581
_shelx_shelxl_version_number 2018/3
_chemical_oxdiff_formula CHSO
_shelx_space_group_comment
;
The symmetry employed for this shelxl refinement is uniquely defined
by the following loop, which should always be used as a source of
symmetry information in preference to the above space-group names.
They are only intended as comments.
;
_shelx_estimated_absorpt_t_max 0.802
_shelx_estimated_absorpt_t_min 0.802
_olex2_refinement_description
;
1. Twinned data refinement
 Scales: 0.74(3)
 0.26(3)
2. Fixed Uiso
 At 1.2 times of:
  All C(H) groups
 At 1.5 times of:
  All C(H,H,H) groups
3. Restrained distances
 C44-N2
 1.45 with sigma of 0.02
 N2-C50
 1.45 with sigma of 0.02
 N2-C43
 1.45 with sigma of 0.02
 C43-C42
 1.45 with sigma of 0.02
 C42-C41
 1.45 with sigma of 0.02
 C41-C40
 1.45 with sigma of 0.02
 C40-C37
 1.45 with sigma of 0.02
 C25-C22 = C25-C26 = C25-C34
 1.45 with sigma of 0.02
 C25-C26
 1.45 with sigma of 0.02
 C18-C19
 1.45 with sigma of 0.02
 C17-C18
 1.45 with sigma of 0.02
 C17-C16
 1.45 with sigma of 0.02
 C16-C15
 1.45 with sigma of 0.02
 C15-N1
 1.45 with sigma of 0.02
 N1-C3
 1.45 with sigma of 0.02
 N1-C9
 1.45 with sigma of 0.02
4. Rigid bond restraints
 C29, C30
 with sigma for 1-2 distances of 0.01 and sigma for 1-3 distances of 0.02
5. Uiso/Uaniso restraints and constraints
Uanis(N2) \\sim Ueq, Uanis(N1) \\sim Ueq, Uanis(C40) \\sim Ueq, Uanis(C10)
\\sim Ueq, Uanis(C39) \\sim Ueq, Uanis(C32) \\sim Ueq, Uanis(C37) \\sim Ueq,
Uanis(C34) \\sim Ueq, Uanis(C44) \\sim Ueq, Uanis(C43) \\sim Ueq, Uanis(C25)
\\sim Ueq, Uanis(C50) \\sim Ueq, Uanis(C23) \\sim Ueq, Uanis(C22) \\sim Ueq,
Uanis(C36) \\sim Ueq, Uanis(C11) \\sim Ueq, Uanis(C20) \\sim Ueq, Uanis(C38)
\\sim Ueq, Uanis(C47) \\sim Ueq, Uanis(C45) \\sim Ueq, Uanis(C41) \\sim Ueq,
Uanis(C51) \\sim Ueq, Uanis(C26) \\sim Ueq, Uanis(C42) \\sim Ueq, Uanis(C17)
\\sim Ueq, Uanis(C21) \\sim Ueq, Uanis(C24) \\sim Ueq, Uanis(C27) \\sim Ueq,
Uanis(C19) \\sim Ueq, Uanis(C52) \\sim Ueq, Uanis(C15) \\sim Ueq, Uanis(C49)
\\sim Ueq, Uanis(C13) \\sim Ueq, Uanis(C46) \\sim Ueq, Uanis(C31) \\sim Ueq,
Uanis(C12) \\sim Ueq, Uanis(C35) \\sim Ueq, Uanis(C14) \\sim Ueq, Uanis(C16)
\\sim Ueq, Uanis(C18) \\sim Ueq, Uanis(C9) \\sim Ueq, Uanis(C5) \\sim Ueq,
Uanis(C53) \\sim Ueq, Uanis(C28) \\sim Ueq, Uanis(C3) \\sim Ueq, Uanis(C48)
\\sim Ueq, Uanis(C6) \\sim Ueq, Uanis(C33) \\sim Ueq, Uanis(C30) \\sim Ueq,
Uanis(C55) \\sim Ueq, Uanis(C8) \\sim Ueq, Uanis(C4) \\sim Ueq, Uanis(C7) \\sim
Ueq, Uanis(C54) \\sim Ueq, Uanis(C29) \\sim Ueq: with sigma of 0.01 and sigma
for terminal atoms of 0.02
6. Others
 Fixed Sof: Cl2(0.5)
 Fixed Y: S1(0.405869)
7.a Aromatic/amide H refined with riding coordinates:
 C4(H4), C5(H5), C6(H6), C7(H7), C8(H8), C14(H14), C10(H10), C11(H11),
 C12(H12), C13(H13), C16(H16), C17(H17), C20(H20), C21(H21), C24(H24), C31(H31),
  C30(H30), C29(H29), C36(H36), C39(H39), C38(H38), C41(H41), C42(H42),
 C48(H48), C47(H47), C46(H46), C45(H45), C49(H49), C55(H55), C51(H51), C52(H52),
  C53(H53), C54(H54)
7.b Fitted hexagon refined as free rotating group:
 C4(C5,C6,C7,C8,C3), C14(C9,C10,C11,C12,C13), C20(C21,C22,C23,C24,C19),
 C27(C26,C32,C31,C30,C29), C36(C35,C34,C39,C38,C37), C48(C47,C46,C45,C44,C49),
 C55(C50,C51,C52,C53,C54)
7.c Idealised Me refined as rotating group:
 C28(H28A,H28B,H28C), C33(H33A,H33B,H33C)
;
_smtbx_masks_void_probe_radius 0.1
_smtbx_masks_void_truncation_radius 0.1
_olex2_submission_special_instructions 'No special instructions were received'
_oxdiff_exptl_absorpt_empirical_details
;
Empirical correction (ABSPACK) includes:
- Absorption correction using spherical harmonics
- Frame scaling
;
_oxdiff_exptl_absorpt_empirical_full_max 2.325
_oxdiff_exptl_absorpt_empirical_full_min 0.534

loop_
_space_group_symop_operation_xyz
'x, y, z'
'-x, y+1/2, -z'

loop_
_atom_site_label
_atom_site_type_symbol
_atom_site_fract_x
_atom_site_fract_y
_atom_site_fract_z
_atom_site_U_iso_or_equiv
_atom_site_adp_type
_atom_site_occupancy
_atom_site_site_symmetry_order
_atom_site_calc_flag
_atom_site_refinement_flags_posn
_atom_site_refinement_flags_adp
_atom_site_refinement_flags_occupancy
_atom_site_disorder_assembly
_atom_site_disorder_group
Cl1 Cl 0.2427(2) 0.28213(9) 0.56057(12) 0.0343(4) Uani 1 1 d . . . . .
Cl2 Cl 0.7891(8) 0.2685(2) 0.7254(4) 0.0634(12) Uani 0.5 1 d . . P . .
C4 C 1.9290(9) 0.3119(2) 0.9655(5) 0.056(2) Uani 1 1 d G U . . .
H4 H 1.982898 0.337409 0.927659 0.067 Uiso 1 1 calc R U . . .
C5 C 2.0064(8) 0.2629(3) 0.9761(6) 0.064(3) Uani 1 1 d G U . . .
H5 H 2.113179 0.254959 0.945509 0.076 Uiso 1 1 calc R U . . .
C6 C 1.9274(9) 0.2255(2) 1.0315(6) 0.063(3) Uani 1 1 d G U . . .
H6 H 1.980340 0.192009 1.038771 0.075 Uiso 1 1 calc R U . . .
C7 C 1.7711(9) 0.2371(2) 1.0763(6) 0.069(3) Uani 1 1 d G U . . .
H7 H 1.717217 0.211508 1.114180 0.083 Uiso 1 1 calc R U . . .
C8 C 1.6938(8) 0.2860(3) 1.0657(6) 0.064(3) Uani 1 1 d G U . . .
H8 H 1.586933 0.293958 1.096331 0.077 Uiso 1 1 calc R U . . .
C3 C 1.7727(9) 0.3234(2) 1.0103(5) 0.052(2) Uani 1 1 d DG U . . .
C14 C 1.8261(9) 0.4613(3) 0.9947(3) 0.062(3) Uani 1 1 d G U . . .
H14 H 1.778748 0.464860 0.928027 0.075 Uiso 1 1 calc R U . . .
C9 C 1.7942(8) 0.4162(2) 1.0457(4) 0.050(2) Uani 1 1 d DG U . . .
C10 C 1.8635(8) 0.4109(2) 1.1434(4) 0.0436(18) Uani 1 1 d G U . . .
H10 H 1.841688 0.380049 1.178225 0.052 Uiso 1 1 calc R U . . .
C11 C 1.9648(8) 0.4507(2) 1.1900(3) 0.058(2) Uani 1 1 d G U . . .
H11 H 2.012241 0.447095 1.256699 0.069 Uiso 1 1 calc R U . . .
C12 C 1.9968(9) 0.4958(2) 1.1390(4) 0.053(2) Uani 1 1 d G U . . .
H12 H 2.066050 0.523023 1.170838 0.063 Uiso 1 1 calc R U . . .
C13 C 1.9275(9) 0.5011(2) 1.0414(4) 0.058(2) Uani 1 1 d G U . . .
H13 H 1.949305 0.531907 1.006502 0.070 Uiso 1 1 calc R U . . .
C15 C 1.5423(11) 0.3809(3) 0.9345(6) 0.0434(18) Uani 1 1 d D U . . .
C16 C 1.4615(13) 0.3405(4) 0.8738(7) 0.050(2) Uani 1 1 d D U . . .
H16 H 1.510021 0.306667 0.869193 0.060 Uiso 1 1 calc R U . . .
C17 C 1.2967(12) 0.3586(4) 0.8207(7) 0.053(2) Uani 1 1 d D U . . .
H17 H 1.226278 0.337108 0.775226 0.063 Uiso 1 1 calc R U . . .
C18 C 1.2461(11) 0.4084(3) 0.8392(7) 0.0439(18) Uani 1 1 d D U . . .
C20 C 1.0926(6) 0.4922(2) 0.8112(4) 0.0427(18) Uani 1 1 d G U . . .
H20 H 1.195669 0.509235 0.843435 0.051 Uiso 1 1 calc R U . . .
C21 C 0.9396(7) 0.52060(17) 0.7768(4) 0.0432(18) Uani 1 1 d G U . . .
H21 H 0.938109 0.557070 0.785559 0.052 Uiso 1 1 calc R U . . .
C22 C 0.7888(6) 0.4957(2) 0.7296(4) 0.0430(18) Uani 1 1 d DG U . . .
C23 C 0.7910(6) 0.4423(2) 0.7167(4) 0.050(2) Uani 1 1 d G U . . .
C24 C 0.9440(7) 0.41388(17) 0.7511(4) 0.0400(17) Uani 1 1 d G U . . .
H24 H 0.945477 0.377406 0.742337 0.048 Uiso 1 1 calc R U . . .
C19 C 1.0948(5) 0.43882(19) 0.7983(4) 0.0441(18) Uani 1 1 d DG U . . .
C25 C 0.6255(13) 0.5274(4) 0.6977(8) 0.052(2) Uani 1 1 d D U . . .
C27 C 0.6707(10) 0.6191(2) 0.6435(4) 0.051(2) Uani 1 1 d G U . . .
C26 C 0.6359(9) 0.58369(18) 0.7158(4) 0.050(2) Uani 1 1 d DG U . . .
C32 C 0.6082(9) 0.6009(2) 0.8095(4) 0.054(2) Uani 1 1 d G U . . .
C31 C 0.6154(9) 0.6535(2) 0.8309(4) 0.055(2) Uani 1 1 d G U . . .
H31 H 0.596468 0.665220 0.894889 0.066 Uiso 1 1 calc R U . . .
C30 C 0.6502(11) 0.68890(18) 0.7585(5) 0.062(3) Uani 1 1 d G U . . .
H30 H 0.655065 0.724857 0.773117 0.075 Uiso 1 1 calc R U . . .
C29 C 0.6779(11) 0.6717(2) 0.6648(4) 0.069(3) Uani 1 1 d G U . . .
H29 H 0.701640 0.695934 0.615407 0.082 Uiso 1 1 calc R U . . .
C28 C 0.7346(15) 0.6314(4) 0.4804(8) 0.054(2) Uani 1 1 d . U . . .
H28A H 0.619570 0.641326 0.443371 0.081 Uiso 1 1 calc R U . . .
H28B H 0.811750 0.613488 0.436812 0.081 Uiso 1 1 calc R U . . .
H28C H 0.797371 0.662512 0.507147 0.081 Uiso 1 1 calc R U . . .
C33 C 0.530(2) 0.5796(5) 0.9715(10) 0.072(3) Uani 1 1 d . U . . .
H33A H 0.636741 0.599500 0.998032 0.108 Uiso 1 1 calc R U . . .
H33B H 0.517255 0.548855 1.012349 0.108 Uiso 1 1 calc R U . . .
H33C H 0.420775 0.601068 0.971552 0.108 Uiso 1 1 calc R U . . .
C36 C 0.2827(8) 0.43174(19) 0.5808(4) 0.0475(19) Uani 1 1 d G U . . .
H36 H 0.271777 0.395666 0.568146 0.057 Uiso 1 1 calc R U . . .
C35 C 0.4431(6) 0.4516(2) 0.6279(4) 0.048(2) Uani 1 1 d G U . . .
C34 C 0.4590(6) 0.5044(2) 0.6465(4) 0.0462(19) Uani 1 1 d DG U . . .
C39 C 0.3145(8) 0.53732(18) 0.6179(5) 0.0440(18) Uani 1 1 d G U . . .
H39 H 0.325439 0.573397 0.630526 0.053 Uiso 1 1 calc R U . . .
C38 C 0.1542(6) 0.5175(2) 0.5707(5) 0.055(2) Uani 1 1 d G U . . .
H38 H 0.055439 0.539960 0.551207 0.066 Uiso 1 1 calc R U . . .
C37 C 0.1382(6) 0.4647(2) 0.5522(4) 0.051(2) Uani 1 1 d DG U . . .
C40 C -0.0263(12) 0.4446(3) 0.4930(6) 0.0432(18) Uani 1 1 d D U . . .
C41 C -0.0548(11) 0.3934(3) 0.4656(6) 0.0396(16) Uani 1 1 d D U . . .
H41 H 0.021669 0.365349 0.487684 0.047 Uiso 1 1 calc R U . . .
C42 C -0.2135(14) 0.3891(4) 0.4004(8) 0.057(2) Uani 1 1 d D U . . .
H42 H -0.252506 0.357407 0.370138 0.068 Uiso 1 1 calc R U . . .
C43 C -0.3082(12) 0.4352(4) 0.3842(6) 0.0428(18) Uani 1 1 d D U . . .
C48 C -0.7224(8) 0.3607(3) 0.1425(3) 0.050(2) Uani 1 1 d G U . . .
H48 H -0.750657 0.359169 0.073370 0.060 Uiso 1 1 calc R U . . .
C47 C -0.7909(8) 0.3234(2) 0.2023(4) 0.051(2) Uani 1 1 d G U . . .
H47 H -0.866077 0.296395 0.173949 0.062 Uiso 1 1 calc R U . . .
C46 C -0.7495(8) 0.3256(2) 0.3035(4) 0.049(2) Uani 1 1 d G U . . .
H46 H -0.796381 0.300103 0.344325 0.059 Uiso 1 1 calc R U . . .
C45 C -0.6396(8) 0.3651(3) 0.3450(3) 0.052(2) Uani 1 1 d G U . . .
H45 H -0.611264 0.366583 0.414124 0.063 Uiso 1 1 calc R U . . .
C44 C -0.5710(8) 0.4024(2) 0.2852(4) 0.051(2) Uani 1 1 d DG U . . .
C49 C -0.6124(8) 0.4002(2) 0.1840(4) 0.055(2) Uani 1 1 d G U . . .
H49 H -0.565537 0.425651 0.143170 0.066 Uiso 1 1 calc R U . . .
C55 C -0.4407(8) 0.5275(3) 0.2400(5) 0.061(3) Uani 1 1 d G U . . .
H55 H -0.341741 0.514831 0.207464 0.073 Uiso 1 1 calc R U . . .
C50 C -0.5215(8) 0.4960(2) 0.3059(5) 0.0439(18) Uani 1 1 d DG U . . .
C51 C -0.6664(8) 0.5146(2) 0.3536(4) 0.0475(19) Uani 1 1 d G U . . .
H51 H -0.721596 0.493090 0.398581 0.057 Uiso 1 1 calc R U . . .
C52 C -0.7305(8) 0.5646(2) 0.3353(5) 0.062(3) Uani 1 1 d G U . . .
H52 H -0.829487 0.577275 0.367901 0.074 Uiso 1 1 calc R U . . .
C53 C -0.6497(10) 0.5961(2) 0.2695(5) 0.060(3) Uani 1 1 d G U . . .
H53 H -0.693506 0.630239 0.257003 0.073 Uiso 1 1 calc R U . . .
C54 C -0.5048(10) 0.5775(3) 0.2218(5) 0.063(3) Uani 1 1 d G U . . .
H54 H -0.449633 0.599018 0.176783 0.076 Uiso 1 1 calc R U . . .
N1 N 1.6979(9) 0.3747(3) 1.0001(6) 0.0464(17) Uani 1 1 d D U . . .
N2 N -0.4668(10) 0.4444(3) 0.3270(6) 0.0495(17) Uani 1 1 d D U . . .
O1 O 0.5525(11) 0.5642(3) 0.8756(5) 0.0572(17) Uani 1 1 d . . . . .
O2 O 0.6998(11) 0.5990(3) 0.5564(6) 0.0640(19) Uani 1 1 d . . . . .
S1 S 0.6152(3) 0.405869 0.66085(16) 0.0432(5) Uani 1 1 d . . . . .
S2 S -0.1947(3) 0.48631(11) 0.44742(17) 0.0476(5) Uani 1 1 d . . . . .
S3 S 1.4164(3) 0.43761(11) 0.92348(16) 0.0476(5) Uani 1 1 d . . . . .

loop_
_atom_site_aniso_label
_atom_site_aniso_U_11
_atom_site_aniso_U_22
_atom_site_aniso_U_33
_atom_site_aniso_U_23
_atom_site_aniso_U_13
_atom_site_aniso_U_12
Cl1 0.0445(9) 0.0225(7) 0.0336(8) 0.0048(6) -0.0082(6) 0.0004(6)
Cl2 0.073(3) 0.060(3) 0.055(3) 0.004(2) -0.006(2) 0.003(2)
C4 0.047(4) 0.059(5) 0.061(5) 0.000(4) 0.004(4) 0.003(4)
C5 0.050(5) 0.073(6) 0.069(6) 0.003(5) 0.011(4) 0.017(5)
C6 0.051(5) 0.067(6) 0.064(6) -0.020(5) -0.020(4) 0.017(5)
C7 0.062(6) 0.065(6) 0.079(7) 0.007(5) -0.001(5) -0.008(5)
C8 0.054(5) 0.057(5) 0.082(7) 0.005(5) 0.003(5) 0.011(5)
C3 0.054(5) 0.060(5) 0.040(4) 0.004(4) -0.007(4) 0.002(4)
C14 0.058(5) 0.070(6) 0.059(6) 0.005(5) 0.006(5) -0.004(5)
C9 0.038(4) 0.064(5) 0.046(4) 0.003(4) -0.003(3) 0.008(4)
C10 0.037(4) 0.055(5) 0.039(4) 0.006(3) -0.001(3) 0.012(3)
C11 0.042(4) 0.065(6) 0.068(6) -0.002(5) 0.009(4) 0.005(4)
C12 0.053(5) 0.054(5) 0.050(5) -0.005(4) -0.002(4) -0.006(4)
C13 0.052(5) 0.063(6) 0.056(5) 0.007(4) -0.009(4) 0.003(4)
C15 0.040(4) 0.042(4) 0.047(4) 0.017(3) -0.001(3) -0.006(3)
C16 0.053(5) 0.050(5) 0.045(4) 0.013(4) -0.008(4) -0.015(4)
C17 0.045(4) 0.059(5) 0.053(5) 0.003(4) -0.001(4) -0.021(4)
C18 0.044(4) 0.040(4) 0.046(4) -0.005(3) -0.003(3) -0.002(3)
C20 0.037(4) 0.045(4) 0.044(4) 0.002(3) -0.005(3) 0.012(3)
C21 0.043(4) 0.049(5) 0.037(4) 0.012(3) 0.001(3) 0.001(3)
C22 0.045(4) 0.051(4) 0.033(4) 0.005(3) 0.002(3) 0.004(3)
C23 0.038(4) 0.068(6) 0.043(4) -0.003(4) -0.013(3) -0.001(4)
C24 0.043(4) 0.035(4) 0.040(4) -0.004(3) -0.005(3) 0.004(3)
C19 0.030(3) 0.051(4) 0.049(4) 0.012(4) -0.008(3) -0.007(3)
C25 0.050(5) 0.052(5) 0.053(5) 0.007(4) 0.004(4) 0.005(4)
C27 0.059(5) 0.037(4) 0.052(5) 0.005(4) -0.014(4) -0.002(4)
C26 0.044(4) 0.057(5) 0.045(5) 0.008(4) -0.013(3) 0.003(4)
C32 0.039(4) 0.046(5) 0.073(6) 0.005(4) -0.011(4) -0.009(3)
C31 0.047(4) 0.047(5) 0.071(6) -0.016(4) 0.000(4) -0.002(4)
C30 0.062(5) 0.038(4) 0.086(7) -0.004(5) 0.004(5) -0.006(4)
C29 0.072(6) 0.076(7) 0.056(5) 0.004(5) -0.005(5) -0.029(5)
C28 0.060(5) 0.042(5) 0.058(5) 0.012(4) -0.004(4) 0.000(4)
C33 0.098(9) 0.040(5) 0.081(8) -0.008(5) 0.020(7) 0.014(5)
C36 0.050(4) 0.058(5) 0.034(4) -0.001(4) 0.004(3) -0.001(4)
C35 0.040(4) 0.064(5) 0.037(4) -0.004(4) -0.018(3) 0.006(4)
C34 0.041(4) 0.056(5) 0.041(4) 0.003(4) 0.004(3) 0.005(4)
C39 0.050(4) 0.040(4) 0.039(4) 0.011(3) -0.012(3) 0.002(3)
C38 0.060(5) 0.054(5) 0.051(5) 0.026(4) 0.005(4) 0.005(4)
C37 0.040(4) 0.070(6) 0.041(4) 0.006(4) -0.008(3) -0.007(4)
C40 0.051(4) 0.040(4) 0.039(4) 0.001(3) 0.010(3) -0.009(3)
C41 0.035(4) 0.045(4) 0.037(4) 0.005(3) -0.007(3) 0.004(3)
C42 0.062(5) 0.051(5) 0.051(5) 0.003(4) -0.026(4) 0.004(4)
C43 0.047(4) 0.049(4) 0.032(4) 0.007(3) 0.001(3) -0.007(4)
C48 0.038(4) 0.062(5) 0.047(4) -0.004(4) -0.003(3) 0.014(4)
C47 0.036(4) 0.061(5) 0.056(5) -0.007(4) 0.002(4) -0.001(4)
C46 0.038(4) 0.054(5) 0.053(5) 0.008(4) -0.005(4) 0.003(4)
C45 0.039(4) 0.053(5) 0.062(5) 0.014(4) -0.015(4) 0.007(4)
C44 0.051(5) 0.057(5) 0.044(4) 0.003(4) -0.003(4) -0.011(4)
C49 0.055(5) 0.051(5) 0.055(5) 0.006(4) -0.010(4) -0.002(4)
C55 0.071(6) 0.053(5) 0.062(6) -0.006(4) 0.019(5) -0.008(5)
C50 0.042(4) 0.050(5) 0.038(4) -0.003(3) -0.003(3) -0.001(3)
C51 0.051(4) 0.045(4) 0.047(4) 0.006(4) 0.011(4) -0.005(4)
C52 0.072(6) 0.051(5) 0.062(6) -0.014(4) 0.012(5) 0.004(4)
C53 0.058(5) 0.070(6) 0.051(5) 0.013(4) -0.007(4) -0.010(5)
C54 0.070(6) 0.066(6) 0.052(5) 0.021(5) 0.001(5) 0.002(5)
N1 0.034(3) 0.042(4) 0.061(4) 0.005(3) -0.005(3) -0.005(3)
N2 0.048(4) 0.047(4) 0.052(4) 0.005(3) -0.005(3) 0.000(3)
O1 0.073(4) 0.055(4) 0.041(3) -0.002(3) -0.013(3) -0.006(3)
O2 0.064(4) 0.067(5) 0.061(4) 0.006(3) 0.009(3) 0.009(4)
S1 0.0394(9) 0.0428(10) 0.0448(10) 0.0006(8) -0.0094(8) -0.0015(8)
S2 0.0437(11) 0.0517(12) 0.0451(11) -0.0012(9) -0.0075(8) 0.0006(9)
S3 0.0464(10) 0.0501(12) 0.0431(11) 0.0040(9) -0.0122(8) 0.0025(9)

loop_
_atom_type_symbol
_atom_type_description
_atom_type_scat_dispersion_real
_atom_type_scat_dispersion_imag
_atom_type_scat_source
C C 0.0181 0.0091 'International Tables Vol C Tables 4.2.6.8 and 6.1.1.4'
H H 0.0000 0.0000 'International Tables Vol C Tables 4.2.6.8 and 6.1.1.4'
Cl Cl 0.3639 0.7018 'International Tables Vol C Tables 4.2.6.8 and 6.1.1.4'
N N 0.0311 0.0180 'International Tables Vol C Tables 4.2.6.8 and 6.1.1.4'
O O 0.0492 0.0322 'International Tables Vol C Tables 4.2.6.8 and 6.1.1.4'
S S 0.3331 0.5567 'International Tables Vol C Tables 4.2.6.8 and 6.1.1.4'

loop_
_geom_angle_atom_site_label_1
_geom_angle_atom_site_label_2
_geom_angle_atom_site_label_3
_geom_angle
_geom_angle_site_symmetry_1
_geom_angle_site_symmetry_3
_geom_angle_publ_flag
C5 C4 H4 120.0 . . ?
C5 C4 C3 120.0 . . ?
C3 C4 H4 120.0 . . ?
C4 C5 H5 120.0 . . ?
C6 C5 C4 120.0 . . ?
C6 C5 H5 120.0 . . ?
C5 C6 H6 120.0 . . ?
C7 C6 C5 120.0 . . ?
C7 C6 H6 120.0 . . ?
C6 C7 H7 120.0 . . ?
C6 C7 C8 120.0 . . ?
C8 C7 H7 120.0 . . ?
C7 C8 H8 120.0 . . ?
C3 C8 C7 120.0 . . ?
C3 C8 H8 120.0 . . ?
C4 C3 N1 118.9(5) . . ?
C8 C3 C4 120.0 . . ?
C8 C3 N1 121.1(5) . . ?
C9 C14 H14 120.0 . . ?
C9 C14 C13 120.0 . . ?
C13 C14 H14 120.0 . . ?
C14 C9 N1 121.4(5) . . ?
C10 C9 C14 120.0 . . ?
C10 C9 N1 118.5(5) . . ?
C9 C10 H10 120.0 . . ?
C11 C10 C9 120.0 . . ?
C11 C10 H10 120.0 . . ?
C10 C11 H11 120.0 . . ?
C10 C11 C12 120.0 . . ?
C12 C11 H11 120.0 . . ?
C11 C12 H12 120.0 . . ?
C13 C12 C11 120.0 . . ?
C13 C12 H12 120.0 . . ?
C14 C13 H13 120.0 . . ?
C12 C13 C14 120.0 . . ?
C12 C13 H13 120.0 . . ?
C16 C15 S3 112.1(7) . . ?
N1 C15 C16 124.1(8) . . ?
N1 C15 S3 123.7(7) . . ?
C15 C16 H16 124.9 . . ?
C15 C16 C17 110.1(9) . . ?
C17 C16 H16 124.9 . . ?
C16 C17 H17 121.8 . . ?
C18 C17 C16 116.4(9) . . ?
C18 C17 H17 121.8 . . ?
C17 C18 C19 131.3(8) . . ?
C17 C18 S3 109.2(7) . . ?
C19 C18 S3 119.4(6) . . ?
C21 C20 H20 120.0 . . ?
C21 C20 C19 120.0 . . ?
C19 C20 H20 120.0 . . ?
C20 C21 H21 120.0 . . ?
C20 C21 C22 120.0 . . ?
C22 C21 H21 120.0 . . ?
C21 C22 C25 118.0(5) . . ?
C23 C22 C21 120.0 . . ?
C23 C22 C25 121.9(5) . . ?
C22 C23 S1 125.5(3) . . ?
C24 C23 C22 120.0 . . ?
C24 C23 S1 114.5(3) . . ?
C23 C24 H24 120.0 . . ?
C23 C24 C19 120.0 . . ?
C19 C24 H24 120.0 . . ?
C20 C19 C18 120.9(5) . . ?
C24 C19 C18 119.0(5) . . ?
C24 C19 C20 120.0 . . ?
C26 C25 C22 117.8(7) . . ?
C26 C25 C34 120.2(7) . . ?
C34 C25 C22 122.0(7) . . ?
C26 C27 C29 120.0 . . ?
O2 C27 C26 115.8(5) . . ?
O2 C27 C29 124.2(5) . . ?
C27 C26 C25 122.6(5) . . ?
C27 C26 C32 120.0 . . ?
C32 C26 C25 117.4(5) . . ?
C26 C32 O1 117.3(5) . . ?
C31 C32 C26 120.0 . . ?
C31 C32 O1 122.3(5) . . ?
C32 C31 H31 120.0 . . ?
C32 C31 C30 120.0 . . ?
C30 C31 H31 120.0 . . ?
C31 C30 H30 120.0 . . ?
C29 C30 C31 120.0 . . ?
C29 C30 H30 120.0 . . ?
C27 C29 H29 120.0 . . ?
C30 C29 C27 120.0 . . ?
C30 C29 H29 120.0 . . ?
H28A C28 H28B 109.5 . . ?
H28A C28 H28C 109.5 . . ?
H28B C28 H28C 109.5 . . ?
O2 C28 H28A 109.5 . . ?
O2 C28 H28B 109.5 . . ?
O2 C28 H28C 109.5 . . ?
H33A C33 H33B 109.5 . . ?
H33A C33 H33C 109.5 . . ?
H33B C33 H33C 109.5 . . ?
O1 C33 H33A 109.5 . . ?
O1 C33 H33B 109.5 . . ?
O1 C33 H33C 109.5 . . ?
C35 C36 H36 120.0 . . ?
C35 C36 C37 120.0 . . ?
C37 C36 H36 120.0 . . ?
C36 C35 C34 120.0 . . ?
C36 C35 S1 115.6(3) . . ?
C34 C35 S1 124.4(3) . . ?
C35 C34 C25 122.2(5) . . ?
C39 C34 C25 117.8(5) . . ?
C39 C34 C35 120.0 . . ?
C34 C39 H39 120.0 . . ?
C34 C39 C38 120.0 . . ?
C38 C39 H39 120.0 . . ?
C39 C38 H38 120.0 . . ?
C37 C38 C39 120.0 . . ?
C37 C38 H38 120.0 . . ?
C36 C37 C40 120.3(5) . . ?
C38 C37 C36 120.0 . . ?
C38 C37 C40 119.4(5) . . ?
C37 C40 S2 120.3(6) . . ?
C41 C40 C37 125.1(8) . . ?
C41 C40 S2 114.5(6) . . ?
C40 C41 H41 125.0 . . ?
C40 C41 C42 110.0(8) . . ?
C42 C41 H41 125.0 . . ?
C41 C42 H42 122.9 . . ?
C43 C42 C41 114.1(9) . . ?
C43 C42 H42 122.9 . . ?
C42 C43 S2 111.0(6) . . ?
N2 C43 C42 129.1(8) . . ?
N2 C43 S2 119.8(7) . . ?
C47 C48 H48 120.0 . . ?
C47 C48 C49 120.0 . . ?
C49 C48 H48 120.0 . . ?
C48 C47 H47 120.0 . . ?
C46 C47 C48 120.0 . . ?
C46 C47 H47 120.0 . . ?
C47 C46 H46 120.0 . . ?
C47 C46 C45 120.0 . . ?
C45 C46 H46 120.0 . . ?
C46 C45 H45 120.0 . . ?
C46 C45 C44 120.0 . . ?
C44 C45 H45 120.0 . . ?
C45 C44 N2 120.5(5) . . ?
C49 C44 C45 120.0 . . ?
C49 C44 N2 119.4(5) . . ?
C48 C49 H49 120.0 . . ?
C44 C49 C48 120.0 . . ?
C44 C49 H49 120.0 . . ?
C50 C55 H55 120.0 . . ?
C50 C55 C54 120.0 . . ?
C54 C55 H55 120.0 . . ?
C55 C50 N2 123.5(5) . . ?
C51 C50 C55 120.0 . . ?
C51 C50 N2 116.5(5) . . ?
C50 C51 H51 120.0 . . ?
C50 C51 C52 120.0 . . ?
C52 C51 H51 120.0 . . ?
C51 C52 H52 120.0 . . ?
C53 C52 C51 120.0 . . ?
C53 C52 H52 120.0 . . ?
C52 C53 H53 120.0 . . ?
C54 C53 C52 120.0 . . ?
C54 C53 H53 120.0 . . ?
C55 C54 H54 120.0 . . ?
C53 C54 C55 120.0 . . ?
C53 C54 H54 120.0 . . ?
C9 N1 C3 119.3(6) . . ?
C15 N1 C3 117.0(7) . . ?
C15 N1 C9 123.3(7) . . ?
C43 N2 C44 120.1(7) . . ?
C43 N2 C50 119.4(7) . . ?
C50 N2 C44 120.4(6) . . ?
C33 O1 C32 119.0(8) . . ?
C27 O2 C28 119.6(8) . . ?
C23 S1 C35 103.9(3) . . ?
C40 S2 C43 90.1(4) . . ?
C15 S3 C18 92.1(4) . . ?

loop_
_geom_bond_atom_site_label_1
_geom_bond_atom_site_label_2
_geom_bond_distance
_geom_bond_site_symmetry_2
_geom_bond_publ_flag
C4 H4 0.9500 . ?
C4 C5 1.3900 . ?
C4 C3 1.3900 . ?
C5 H5 0.9500 . ?
C5 C6 1.3900 . ?
C6 H6 0.9500 . ?
C6 C7 1.3900 . ?
C7 H7 0.9500 . ?
C7 C8 1.3900 . ?
C8 H8 0.9500 . ?
C8 C3 1.3900 . ?
C3 N1 1.436(9) . ?
C14 H14 0.9500 . ?
C14 C9 1.3900 . ?
C14 C13 1.3900 . ?
C9 C10 1.3900 . ?
C9 N1 1.399(8) . ?
C10 H10 0.9500 . ?
C10 C11 1.3900 . ?
C11 H11 0.9500 . ?
C11 C12 1.3900 . ?
C12 H12 0.9500 . ?
C12 C13 1.3900 . ?
C13 H13 0.9500 . ?
C15 C16 1.428(12) . ?
C15 N1 1.396(11) . ?
C15 S3 1.733(9) . ?
C16 H16 0.9500 . ?
C16 C17 1.432(13) . ?
C17 H17 0.9500 . ?
C17 C18 1.370(13) . ?
C18 C19 1.434(9) . ?
C18 S3 1.789(9) . ?
C20 H20 0.9500 . ?
C20 C21 1.3900 . ?
C20 C19 1.3900 . ?
C21 H21 0.9500 . ?
C21 C22 1.3900 . ?
C22 C23 1.3900 . ?
C22 C25 1.488(10) . ?
C23 C24 1.3900 . ?
C23 S1 1.721(4) . ?
C24 H24 0.9500 . ?
C24 C19 1.3900 . ?
C25 C26 1.476(10) . ?
C25 C34 1.479(10) . ?
C27 C26 1.3900 . ?
C27 C29 1.3900 . ?
C27 O2 1.337(9) . ?
C26 C32 1.3900 . ?
C32 C31 1.3900 . ?
C32 O1 1.398(9) . ?
C31 H31 0.9500 . ?
C31 C30 1.3900 . ?
C30 H30 0.9500 . ?
C30 C29 1.3900 . ?
C29 H29 0.9500 . ?
C28 H28A 0.9800 . ?
C28 H28B 0.9800 . ?
C28 H28C 0.9800 . ?
C28 O2 1.378(13) . ?
C33 H33A 0.9800 . ?
C33 H33B 0.9800 . ?
C33 H33C 0.9800 . ?
C33 O1 1.396(15) . ?
C36 H36 0.9500 . ?
C36 C35 1.3900 . ?
C36 C37 1.3900 . ?
C35 C34 1.3900 . ?
C35 S1 1.761(4) . ?
C34 C39 1.3900 . ?
C39 H39 0.9500 . ?
C39 C38 1.3900 . ?
C38 H38 0.9500 . ?
C38 C37 1.3900 . ?
C37 C40 1.486(9) . ?
C40 C41 1.386(12) . ?
C40 S2 1.715(9) . ?
C41 H41 0.9500 . ?
C41 C42 1.407(11) . ?
C42 H42 0.9500 . ?
C42 C43 1.388(13) . ?
C43 N2 1.364(11) . ?
C43 S2 1.747(9) . ?
C48 H48 0.9500 . ?
C48 C47 1.3900 . ?
C48 C49 1.3900 . ?
C47 H47 0.9500 . ?
C47 C46 1.3900 . ?
C46 H46 0.9500 . ?
C46 C45 1.3900 . ?
C45 H45 0.9500 . ?
C45 C44 1.3900 . ?
C44 C49 1.3900 . ?
C44 N2 1.418(9) . ?
C49 H49 0.9500 . ?
C55 H55 0.9500 . ?
C55 C50 1.3900 . ?
C55 C54 1.3900 . ?
C50 C51 1.3900 . ?
C50 N2 1.416(9) . ?
C51 H51 0.9500 . ?
C51 C52 1.3900 . ?
C52 H52 0.9500 . ?
C52 C53 1.3900 . ?
C53 H53 0.9500 . ?
C53 C54 1.3900 . ?
C54 H54 0.9500 . ?

loop_
_geom_torsion_atom_site_label_1
_geom_torsion_atom_site_label_2
_geom_torsion_atom_site_label_3
_geom_torsion_atom_site_label_4
_geom_torsion
_geom_torsion_site_symmetry_1
_geom_torsion_site_symmetry_2
_geom_torsion_site_symmetry_3
_geom_torsion_site_symmetry_4
_geom_torsion_publ_flag
C4 C5 C6 C7 0.0 . . . . ?
C4 C3 N1 C9 -68.4(9) . . . . ?
C4 C3 N1 C15 104.0(7) . . . . ?
C5 C4 C3 C8 0.0 . . . . ?
C5 C4 C3 N1 178.6(7) . . . . ?
C5 C6 C7 C8 0.0 . . . . ?
C6 C7 C8 C3 0.0 . . . . ?
C7 C8 C3 C4 0.0 . . . . ?
C7 C8 C3 N1 -178.5(7) . . . . ?
C8 C3 N1 C9 110.2(7) . . . . ?
C8 C3 N1 C15 -77.5(9) . . . . ?
C3 C4 C5 C6 0.0 . . . . ?
C14 C9 C10 C11 0.0 . . . . ?
C14 C9 N1 C3 130.6(6) . . . . ?
C14 C9 N1 C15 -41.2(10) . . . . ?
C9 C14 C13 C12 0.0 . . . . ?
C9 C10 C11 C12 0.0 . . . . ?
C10 C9 N1 C3 -47.3(9) . . . . ?
C10 C9 N1 C15 140.9(7) . . . . ?
C10 C11 C12 C13 0.0 . . . . ?
C11 C12 C13 C14 0.0 . . . . ?
C13 C14 C9 C10 0.0 . . . . ?
C13 C14 C9 N1 -177.9(7) . . . . ?
C15 C16 C17 C18 -1.8(12) . . . . ?
C16 C15 N1 C3 -4.0(12) . . . . ?
C16 C15 N1 C9 168.1(8) . . . . ?
C16 C15 S3 C18 1.6(7) . . . . ?
C16 C17 C18 C19 178.2(9) . . . . ?
C16 C17 C18 S3 2.9(11) . . . . ?
C17 C18 C19 C20 -164.9(8) . . . . ?
C17 C18 C19 C24 19.4(12) . . . . ?
C17 C18 S3 C15 -2.6(7) . . . . ?
C20 C21 C22 C23 0.0 . . . . ?
C20 C21 C22 C25 177.5(6) . . . . ?
C21 C20 C19 C18 -175.6(6) . . . . ?
C21 C20 C19 C24 0.0 . . . . ?
C21 C22 C23 C24 0.0 . . . . ?
C21 C22 C23 S1 179.5(5) . . . . ?
C21 C22 C25 C26 1.7(10) . . . . ?
C21 C22 C25 C34 179.7(6) . . . . ?
C22 C23 C24 C19 0.0 . . . . ?
C22 C23 S1 C35 -0.6(5) . . . . ?
C22 C25 C26 C27 99.3(8) . . . . ?
C22 C25 C26 C32 -81.1(8) . . . . ?
C22 C25 C34 C35 2.1(11) . . . . ?
C22 C25 C34 C39 -178.8(6) . . . . ?
C23 C22 C25 C26 179.2(5) . . . . ?
C23 C22 C25 C34 -2.8(11) . . . . ?
C23 C24 C19 C18 175.7(6) . . . . ?
C23 C24 C19 C20 0.0 . . . . ?
C24 C23 S1 C35 179.0(3) . . . . ?
C19 C18 S3 C15 -178.5(7) . . . . ?
C19 C20 C21 C22 0.0 . . . . ?
C25 C22 C23 C24 -177.5(7) . . . . ?
C25 C22 C23 S1 2.0(7) . . . . ?
C25 C26 C32 C31 -179.6(7) . . . . ?
C25 C26 C32 O1 -7.1(8) . . . . ?
C25 C34 C39 C38 -179.1(6) . . . . ?
C27 C26 C32 C31 0.0 . . . . ?
C27 C26 C32 O1 172.6(7) . . . . ?
C26 C25 C34 C35 -179.9(6) . . . . ?
C26 C25 C34 C39 -0.9(10) . . . . ?
C26 C27 C29 C30 0.0 . . . . ?
C26 C27 O2 C28 179.8(7) . . . . ?
C26 C32 C31 C30 0.0 . . . . ?
C26 C32 O1 C33 177.5(8) . . . . ?
C32 C31 C30 C29 0.0 . . . . ?
C31 C32 O1 C33 -10.1(11) . . . . ?
C31 C30 C29 C27 0.0 . . . . ?
C29 C27 C26 C25 179.6(7) . . . . ?
C29 C27 C26 C32 0.0 . . . . ?
C29 C27 O2 C28 -1.8(11) . . . . ?
C36 C35 C34 C25 179.0(7) . . . . ?
C36 C35 C34 C39 0.0 . . . . ?
C36 C35 S1 C23 -179.8(3) . . . . ?
C36 C37 C40 C41 3.1(10) . . . . ?
C36 C37 C40 S2 -173.5(4) . . . . ?
C35 C36 C37 C38 0.0 . . . . ?
C35 C36 C37 C40 173.8(6) . . . . ?
C35 C34 C39 C38 0.0 . . . . ?
C34 C25 C26 C27 -78.8(9) . . . . ?
C34 C25 C26 C32 100.9(8) . . . . ?
C34 C35 S1 C23 -0.1(5) . . . . ?
C34 C39 C38 C37 0.0 . . . . ?
C39 C38 C37 C36 0.0 . . . . ?
C39 C38 C37 C40 -173.8(6) . . . . ?
C38 C37 C40 C41 176.9(7) . . . . ?
C38 C37 C40 S2 0.3(8) . . . . ?
C37 C36 C35 C34 0.0 . . . . ?
C37 C36 C35 S1 179.7(4) . . . . ?
C37 C40 C41 C42 -172.9(8) . . . . ?
C37 C40 S2 C43 174.7(6) . . . . ?
C40 C41 C42 C43 -3.9(13) . . . . ?
C41 C40 S2 C43 -2.3(7) . . . . ?
C41 C42 C43 N2 -178.9(9) . . . . ?
C41 C42 C43 S2 2.3(12) . . . . ?
C42 C43 N2 C44 9.0(14) . . . . ?
C42 C43 N2 C50 -167.9(9) . . . . ?
C42 C43 S2 C40 0.0(8) . . . . ?
C48 C47 C46 C45 0.0 . . . . ?
C47 C48 C49 C44 0.0 . . . . ?
C47 C46 C45 C44 0.0 . . . . ?
C46 C45 C44 C49 0.0 . . . . ?
C46 C45 C44 N2 176.6(7) . . . . ?
C45 C44 C49 C48 0.0 . . . . ?
C45 C44 N2 C43 60.3(9) . . . . ?
C45 C44 N2 C50 -122.9(6) . . . . ?
C49 C48 C47 C46 0.0 . . . . ?
C49 C44 N2 C43 -123.1(7) . . . . ?
C49 C44 N2 C50 53.7(9) . . . . ?
C55 C50 C51 C52 0.0 . . . . ?
C55 C50 N2 C43 74.3(9) . . . . ?
C55 C50 N2 C44 -102.5(8) . . . . ?
C50 C55 C54 C53 0.0 . . . . ?
C50 C51 C52 C53 0.0 . . . . ?
C51 C50 N2 C43 -107.0(8) . . . . ?
C51 C50 N2 C44 76.2(8) . . . . ?
C51 C52 C53 C54 0.0 . . . . ?
C52 C53 C54 C55 0.0 . . . . ?
C54 C55 C50 C51 0.0 . . . . ?
C54 C55 C50 N2 178.7(7) . . . . ?
N1 C9 C10 C11 177.9(6) . . . . ?
N1 C15 C16 C17 175.7(8) . . . . ?
N1 C15 S3 C18 -174.4(7) . . . . ?
N2 C43 S2 C40 -179.0(7) . . . . ?
N2 C44 C49 C48 -176.6(7) . . . . ?
N2 C50 C51 C52 -178.8(6) . . . . ?
O1 C32 C31 C30 -172.2(7) . . . . ?
O2 C27 C26 C25 -1.9(8) . . . . ?
O2 C27 C26 C32 178.5(7) . . . . ?
O2 C27 C29 C30 -178.4(7) . . . . ?
S1 C23 C24 C19 -179.5(4) . . . . ?
S1 C35 C34 C25 -0.7(7) . . . . ?
S1 C35 C34 C39 -179.7(5) . . . . ?
S2 C40 C41 C42 3.9(10) . . . . ?
S2 C43 N2 C44 -172.3(6) . . . . ?
S2 C43 N2 C50 10.9(11) . . . . ?
S3 C15 C16 C17 -0.3(10) . . . . ?
S3 C15 N1 C3 171.6(6) . . . . ?
S3 C15 N1 C9 -16.3(12) . . . . ?
S3 C18 C19 C20 10.0(9) . . . . ?
S3 C18 C19 C24 -165.7(4) . . . . ?

loop_
_twin_individual_id
_twin_individual_mass_fraction_refined
1 0.74(3)
2 0.26(3)

loop_
_smtbx_masks_void_nr
_smtbx_masks_void_average_x
_smtbx_masks_void_average_y
_smtbx_masks_void_average_z
_smtbx_masks_void_volume
_smtbx_masks_void_count_electrons
_smtbx_masks_void_content
1 -0.918 -0.070 -0.881 968.6 262.0 ?
2 0.028 0.930 0.375 0.0 0.0 ?
3 0.028 0.953 0.361 0.0 0.0 ?
4 0.056 0.258 0.139 0.0 0.0 ?
5 0.056 0.375 0.889 0.0 0.0 ?
6 0.083 0.266 0.111 0.0 0.0 ?
7 0.083 0.309 0.083 0.0 0.0 ?
8 0.083 0.359 0.875 0.0 0.0 ?
9 0.083 0.930 0.681 0.0 0.0 ?
10 0.083 0.961 0.125 0.0 -0.0 ?
11 0.111 0.297 0.083 0.0 0.0 ?
12 0.111 0.430 0.667 0.0 0.0 ?
13 0.111 0.914 0.708 0.0 0.0 ?
14 0.111 0.930 0.694 0.0 0.0 ?
15 0.132 0.959 0.148 0.1 0.0 ?
16 0.139 0.328 0.042 0.0 0.0 ?
17 0.139 0.484 0.278 0.0 0.0 ?
18 0.139 0.922 0.708 0.0 0.0 ?
19 0.139 0.945 0.139 0.0 0.0 ?
20 0.194 0.000 0.125 0.0 0.0 ?
21 0.194 0.547 0.208 0.0 0.0 ?
22 0.222 0.547 0.458 0.0 -0.0 ?
23 0.250 0.844 0.861 0.0 0.0 ?
24 0.278 0.031 0.167 0.0 0.0 ?
25 0.278 0.039 0.986 0.0 0.0 ?
26 0.278 0.258 0.278 0.0 0.0 ?
27 0.278 0.508 0.736 0.0 0.0 ?
28 0.306 0.391 0.014 0.0 0.0 ?
29 0.333 0.016 0.167 0.0 0.0 ?
30 0.361 0.391 0.486 0.0 0.0 ?
31 0.383 0.406 0.728 0.0 0.0 ?
32 0.389 0.383 0.708 0.0 0.0 ?
33 0.389 0.793 0.194 0.0 0.0 ?
34 0.389 0.805 0.208 0.0 0.0 ?
35 0.417 0.414 0.750 0.0 0.0 ?
36 0.417 0.414 0.056 0.0 0.0 ?
37 0.417 0.883 0.208 0.0 0.0 ?
38 0.444 0.312 0.111 0.0 0.0 ?
39 0.458 0.469 0.181 0.0 0.0 ?
40 0.444 0.891 0.903 0.0 0.0 ?
41 0.472 0.062 0.417 0.0 0.0 ?
42 0.472 0.891 0.917 0.0 0.0 ?
43 0.500 0.359 0.750 0.0 0.0 ?
44 0.500 0.391 0.778 0.0 0.0 ?
45 0.500 0.859 0.250 0.0 0.0 ?
46 0.500 0.891 0.222 0.0 0.0 ?
47 0.528 0.391 0.083 0.0 0.0 ?
48 0.528 0.562 0.583 0.0 0.0 ?
49 0.542 0.969 0.819 0.0 0.0 ?
50 0.556 0.391 0.097 0.0 0.0 ?
51 0.556 0.812 0.889 0.0 0.0 ?
52 0.583 0.383 0.792 0.0 0.0 ?
53 0.583 0.914 0.250 0.0 0.0 ?
54 0.583 0.914 0.944 0.0 0.0 ?
55 0.611 0.293 0.806 0.0 0.0 ?
56 0.611 0.305 0.792 0.0 0.0 ?
57 0.611 0.883 0.292 0.0 0.0 ?
58 0.617 0.906 0.272 0.0 0.0 ?
59 0.639 0.891 0.514 0.0 0.0 ?
60 0.667 0.516 0.833 0.0 0.0 ?
61 0.694 0.891 0.986 0.0 0.0 ?
62 0.722 0.008 0.264 0.0 0.0 ?
63 0.722 0.531 0.833 0.0 0.0 ?
64 0.722 0.539 0.014 0.0 0.0 ?
65 0.722 0.758 0.722 0.0 0.0 ?
66 0.750 0.344 0.139 0.0 0.0 ?
67 0.778 0.047 0.542 0.0 0.0 ?
68 0.806 0.047 0.792 0.0 0.0 ?
69 0.806 0.500 0.875 0.0 0.0 ?
70 0.868 0.459 0.852 0.1 0.0 ?
71 0.861 0.422 0.292 0.0 0.0 ?
72 0.861 0.445 0.861 0.0 0.0 ?
73 0.861 0.828 0.958 0.0 0.0 ?
74 0.861 0.984 0.722 0.0 0.0 ?
75 0.889 0.414 0.292 0.0 0.0 ?
76 0.889 0.430 0.306 0.0 0.0 ?
77 0.889 0.797 0.917 0.0 0.0 ?
78 0.889 0.930 0.333 0.0 0.0 ?
79 0.917 0.430 0.319 0.0 0.0 ?
80 0.917 0.461 0.875 0.0 -0.0 ?
81 0.917 0.766 0.889 0.0 0.0 ?
82 0.917 0.809 0.917 0.0 0.0 ?
83 0.917 0.859 0.125 0.0 0.0 ?
84 0.944 0.758 0.861 0.0 0.0 ?
85 0.944 0.875 0.111 0.0 0.0 ?
86 0.972 0.430 0.625 0.0 0.0 ?
87 0.972 0.453 0.639 0.0 0.0 ?
